data_7049269
loop_
_publ_author_name
'Hong, Dongjing'
'Zhu, Xiancui'
'Wang, Shaowu'
'Wei, Yun'
'Zhou, Shuangliu'
'Huang, Zeming'
'Zhu, Shan'
'Wang, Ruru'
'Yue, Wenrun'
'Mu, Xiaolong'

_publ_section_title
;
 Synthesis, characterization, and reactivity of dinuclear
 organo-rare-earth-metal alkyl complexes supported by
 2-amidate-functionalized indolyl ligands: substituent effects on
 coordination and reactivity.
;
_journal_issue 16
_journal_name_full 'Dalton transactions (Cambridge, England : 2003)'
_journal_page_first 5230
_journal_page_last 5242
_journal_paper_doi 10.1039/c9dt00507b
_journal_volume 48
_journal_year 2019
_chemical_formula_moiety 'C66 H98 Er2 N4 O6 Si2'
_chemical_formula_sum 'C66 H98 Er2 N4 O6 Si2'
_chemical_formula_weight 1434.18
_space_group_crystal_system monoclinic
_space_group_IT_number 14
_space_group_name_Hall '-P 2yn'
_space_group_name_H-M_alt 'P 1 21/n 1'
_symmetry_space_group_name_Hall '-P 2yn'
_symmetry_space_group_name_H-M 'P 1 21/n 1'
_atom_sites_solution_hydrogens geom
_atom_sites_solution_primary dual
_audit_creation_date 2018-03-26
_audit_creation_method
;
Olex2 1.2
(compiled 2017.08.10 svn.r3458 for OlexSys, GUI svn.r5381)
;
_audit_update_record
;
2018-03-27 deposited with the CCDC.    2019-03-07 downloaded from the CCDC.
;
_cell_angle_alpha 90
_cell_angle_beta 97.1660(10)
_cell_angle_gamma 90
_cell_formula_units_Z 2
_cell_length_a 11.8031(10)
_cell_length_b 17.2359(15)
_cell_length_c 17.5507(15)
_cell_measurement_reflns_used 9879
_cell_measurement_temperature 293(2)
_cell_measurement_theta_max 27.31
_cell_measurement_theta_min 2.30
_cell_volume 3542.6(5)
_computing_cell_refinement 'Bruker SMART'
_computing_data_collection 'Bruker SMART'
_computing_data_reduction 'Bruker SAINT'
_computing_molecular_graphics 'Olex2 (Dolomanov et al., 2009)'
_computing_publication_material 'Olex2 (Dolomanov et al., 2009)'
_computing_structure_refinement 'ShelXL (Sheldrick, 2015)'
_computing_structure_solution 'ShelXT (Sheldrick, 2015)'
_diffrn_ambient_temperature 293.15
_diffrn_measured_fraction_theta_full 0.999
_diffrn_measured_fraction_theta_max 0.987
_diffrn_measurement_device_type 'CCD area detector'
_diffrn_measurement_method 'phi and omega scans'
_diffrn_radiation_monochromator graphite
_diffrn_radiation_type MoK\a
_diffrn_radiation_wavelength 0.71073
_diffrn_reflns_av_R_equivalents 0.1276
_diffrn_reflns_av_unetI/netI 0.0688
_diffrn_reflns_Laue_measured_fraction_full 0.999
_diffrn_reflns_Laue_measured_fraction_max 0.987
_diffrn_reflns_limit_h_max 15
_diffrn_reflns_limit_h_min -15
_diffrn_reflns_limit_k_max 22
_diffrn_reflns_limit_k_min -22
_diffrn_reflns_limit_l_max 22
_diffrn_reflns_limit_l_min -22
_diffrn_reflns_number 39319
_diffrn_reflns_point_group_measured_fraction_full 0.999
_diffrn_reflns_point_group_measured_fraction_max 0.987
_diffrn_reflns_theta_full 25.242
_diffrn_reflns_theta_max 27.551
_diffrn_reflns_theta_min 1.662
_exptl_absorpt_coefficient_mu 2.434
_exptl_absorpt_correction_type none
_exptl_crystal_colour colourless
_exptl_crystal_colour_primary colourless
_exptl_crystal_density_diffrn 1.345
_exptl_crystal_description block
_exptl_crystal_F_000 1468
_exptl_crystal_size_max 0.23
_exptl_crystal_size_mid 0.2
_exptl_crystal_size_min 0.18
_refine_diff_density_max 1.984
_refine_diff_density_min -1.138
_refine_diff_density_rms 0.131
_refine_ls_extinction_method none
_refine_ls_goodness_of_fit_ref 1.064
_refine_ls_hydrogen_treatment constr
_refine_ls_matrix_type full
_refine_ls_number_parameters 368
_refine_ls_number_reflns 8081
_refine_ls_number_restraints 804
_refine_ls_restrained_S_all 1.106
_refine_ls_R_factor_all 0.0740
_refine_ls_R_factor_gt 0.0504
_refine_ls_shift/su_max 0.005
_refine_ls_shift/su_mean 0.000
_refine_ls_structure_factor_coef Fsqd
_refine_ls_weighting_details 'w=1/[\s^2^(Fo^2^)+(0.0639P)^2^+4.0342P] where P=(Fo^2^+2Fc^2^)/3'
_refine_ls_weighting_scheme calc
_refine_ls_wR_factor_gt 0.1241
_refine_ls_wR_factor_ref 0.1363
_reflns_Friedel_coverage 0.000
_reflns_number_gt 5901
_reflns_number_total 8081
_reflns_threshold_expression 'I > 2\s(I)'
_cod_data_source_file c9dt00507b2.cif
_cod_data_source_block 1d
_cod_depositor_comments 'Adding full bibliography for 7049263--7049284.cif.'
_cod_database_code 7049269
_shelx_shelxl_version_number 2018/1
_shelx_space_group_comment
;
The symmetry employed for this shelxl refinement is uniquely defined
by the following loop, which should always be used as a source of
symmetry information in preference to the above space-group names.
They are only intended as comments.
;
_shelx_estimated_absorpt_t_max 0.668
_shelx_estimated_absorpt_t_min 0.604
_olex2_refinement_description
;
1. Fixed Uiso
 At 1.2 times of:
  All C(H) groups, All C(H,H) groups
 At 1.5 times of:
  All C(H,H,H) groups
2. Uiso/Uaniso restraints and constraints
C10 \\sim C15 \\sim C11 \\sim C14 \\sim C13 \\sim C12 \\sim C22 \\sim C3 \\sim
C8 \\sim C9 \\sim C1 \\sim C4 \\sim C26 \\sim C30 \\sim C29 \\sim C7 \\sim C19
\\sim C5 \\sim C33 \\sim C6 \\sim C16 \\sim C20 \\sim C21 \\sim C31 \\sim C17
\\sim C18 \\sim C32 \\sim C28 \\sim C27 \\sim C24 \\sim C25 \\sim C23 \\sim C2:
within 3.8A with sigma of 0.01 and sigma for terminal atoms of 0.02
Uanis(Si1) \\sim Ueq, Uanis(C22) \\sim Ueq, Uanis(C3) \\sim Ueq, Uanis(C8)
\\sim Ueq, Uanis(C9) \\sim Ueq, Uanis(C1) \\sim Ueq, Uanis(C4) \\sim Ueq,
Uanis(C26) \\sim Ueq, Uanis(C30) \\sim Ueq, Uanis(C29) \\sim Ueq, Uanis(C7)
\\sim Ueq, Uanis(C19) \\sim Ueq, Uanis(C5) \\sim Ueq, Uanis(C33) \\sim Ueq,
Uanis(C6) \\sim Ueq, Uanis(C16) \\sim Ueq, Uanis(C20) \\sim Ueq, Uanis(C21)
\\sim Ueq, Uanis(C31) \\sim Ueq, Uanis(C17) \\sim Ueq, Uanis(C18) \\sim Ueq,
Uanis(C32) \\sim Ueq, Uanis(C28) \\sim Ueq, Uanis(C27) \\sim Ueq, Uanis(C24)
\\sim Ueq, Uanis(C25) \\sim Ueq: with sigma of 0.02 and sigma for terminal
atoms of 0.04
Uanis(O2) \\sim Ueq, Uanis(C26) \\sim Ueq, Uanis(C30) \\sim Ueq, Uanis(C29)
\\sim Ueq: with sigma of 0.02 and sigma for terminal atoms of 0.04
3.a Ternary CH refined with riding coordinates:
 C19(H19), C16(H16)
3.b Secondary CH2 refined with riding coordinates:
 C22(H22A,H22B), C26(H26A,H26B), C30(H30A,H30B), C29(H29A,H29B), C33(H33A,
 H33B), C31(H31A,H31B), C32(H32A,H32B), C28(H28A,H28B), C27(H27A,H27B)
3.c Aromatic/amide H refined with riding coordinates:
 C14(H14), C13(H13), C12(H12), C4(H4), C7(H7), C5(H5), C6(H6), C2(H2)
3.d Idealised Me refined as rotating group:
 C20(H20A,H20B,H20C), C21(H21A,H21B,H21C), C17(H17A,H17B,H17C), C18(H18A,H18B,
 H18C), C24(H24A,H24B,H24C), C25(H25A,H25B,H25C), C23(H23A,H23B,H23C)
;
_olex2_submission_special_instructions 'No special instructions were received'

loop_
_space_group_symop_operation_xyz
'x, y, z'
'-x+1/2, y+1/2, -z+1/2'
'-x, -y, -z'
'x-1/2, -y-1/2, z-1/2'

loop_
_atom_site_label
_atom_site_type_symbol
_atom_site_fract_x
_atom_site_fract_y
_atom_site_fract_z
_atom_site_U_iso_or_equiv
_atom_site_adp_type
_atom_site_occupancy
_atom_site_site_symmetry_order
_atom_site_calc_flag
_atom_site_refinement_flags_posn
_atom_site_refinement_flags_adp
Er1 Er 0.59533(2) 1.04882(2) 0.08104(2) 0.03864(10) Uani 1 1 d . .
N2 N 0.5605(4) 0.8157(2) -0.0183(3) 0.0418(10) Uani 1 1 d . .
C10 C 0.6161(5) 0.7426(3) -0.0204(4) 0.0493(11) Uani 1 1 d . U
C15 C 0.7090(5) 0.7316(3) -0.0608(4) 0.0546(12) Uani 1 1 d . U
C11 C 0.5674(6) 0.6788(3) 0.0145(4) 0.0587(13) Uani 1 1 d . U
C14 C 0.7551(6) 0.6571(4) -0.0643(4) 0.0641(14) Uani 1 1 d . U
H14 H 0.816790 0.648971 -0.091466 0.077 Uiso 1 1 calc R .
C13 C 0.7105(7) 0.5963(4) -0.0282(5) 0.0706(15) Uani 1 1 d . U
H13 H 0.743501 0.547426 -0.029959 0.085 Uiso 1 1 calc R .
C12 C 0.6181(7) 0.6062(4) 0.0104(4) 0.0706(15) Uani 1 1 d . U
H12 H 0.588510 0.563889 0.034201 0.085 Uiso 1 1 calc R .
Si1 Si 0.4940(2) 1.02442(17) 0.27882(14) 0.0882(7) Uani 1 1 d . U
O1 O 0.5379(3) 0.93661(18) 0.0219(2) 0.0416(8) Uani 1 1 d . .
O3 O 0.7253(4) 1.0656(2) -0.0165(3) 0.0555(10) Uani 1 1 d . .
N1 N 0.7182(4) 0.9470(3) 0.1216(3) 0.0479(11) Uani 1 1 d . .
O2 O 0.7090(4) 1.1542(3) 0.1282(3) 0.0673(13) Uani 1 1 d . U
C22 C 0.4756(7) 1.0573(4) 0.1793(4) 0.0700(18) Uani 1 1 d . U
H22A H 0.459246 1.112281 0.182673 0.084 Uiso 1 1 calc R .
H22B H 0.404586 1.033543 0.157152 0.084 Uiso 1 1 calc R .
C3 C 0.8577(5) 0.8591(3) 0.1674(3) 0.0470(11) Uani 1 1 d . U
C8 C 0.8157(5) 0.9354(3) 0.1729(3) 0.0492(11) Uani 1 1 d . U
C9 C 0.5973(4) 0.8708(3) 0.0274(3) 0.0385(10) Uani 1 1 d . U
C1 C 0.6996(5) 0.8758(3) 0.0859(3) 0.0433(10) Uani 1 1 d . U
C4 C 0.9561(5) 0.8360(4) 0.2157(3) 0.0544(12) Uani 1 1 d . U
H4 H 0.985495 0.786210 0.212400 0.065 Uiso 1 1 calc R .
C26 C 0.6619(7) 1.2192(4) 0.1660(5) 0.0833(18) Uani 1 1 d . U
H26A H 0.587133 1.232563 0.139838 0.100 Uiso 1 1 calc R .
H26B H 0.653928 1.206062 0.218808 0.100 Uiso 1 1 calc R .
C30 C 0.8195(6) 1.0182(5) -0.0302(5) 0.0742(16) Uani 1 1 d . U
H30A H 0.793587 0.965985 -0.043484 0.089 Uiso 1 1 calc R .
H30B H 0.874725 1.015698 0.015569 0.089 Uiso 1 1 calc R .
C29 C 0.8256(7) 1.1744(5) 0.1196(6) 0.0867(17) Uani 1 1 d . U
H29A H 0.877949 1.149094 0.158831 0.104 Uiso 1 1 calc R .
H29B H 0.843900 1.158209 0.069595 0.104 Uiso 1 1 calc R .
C7 C 0.8717(6) 0.9878(4) 0.2254(4) 0.0681(14) Uani 1 1 d . U
H7 H 0.845424 1.038458 0.228752 0.082 Uiso 1 1 calc R .
C19 C 0.7603(5) 0.7972(4) -0.1033(4) 0.0554(12) Uani 1 1 d . U
H19 H 0.716539 0.844301 -0.095509 0.066 Uiso 1 1 calc R .
C5 C 1.0076(6) 0.8880(4) 0.2675(4) 0.0653(14) Uani 1 1 d . U
H5 H 1.071545 0.872962 0.300571 0.078 Uiso 1 1 calc R .
C33 C 0.7055(7) 1.1223(5) -0.0769(5) 0.0851(18) Uani 1 1 d . U
H33A H 0.635252 1.110664 -0.109807 0.102 Uiso 1 1 calc R .
H33B H 0.699199 1.173717 -0.055476 0.102 Uiso 1 1 calc R .
C6 C 0.9660(7) 0.9626(4) 0.2715(5) 0.0745(17) Uani 1 1 d . U
H6 H 1.003686 0.996855 0.307007 0.089 Uiso 1 1 calc R .
C16 C 0.4651(7) 0.6894(4) 0.0573(5) 0.0705(15) Uani 1 1 d . U
H16 H 0.424919 0.735732 0.035842 0.085 Uiso 1 1 calc R .
C20 C 0.8836(6) 0.8134(5) -0.0729(5) 0.081(2) Uani 1 1 d . U
H20A H 0.890528 0.820211 -0.018191 0.121 Uiso 1 1 calc GR .
H20B H 0.908409 0.859667 -0.096282 0.121 Uiso 1 1 calc GR .
H20C H 0.930160 0.770461 -0.084810 0.121 Uiso 1 1 calc GR .
C21 C 0.7490(7) 0.7820(5) -0.1883(5) 0.083(2) Uani 1 1 d . U
H21A H 0.788156 0.734805 -0.197663 0.124 Uiso 1 1 calc GR .
H21B H 0.781975 0.824321 -0.213452 0.124 Uiso 1 1 calc GR .
H21C H 0.669705 0.777175 -0.207944 0.124 Uiso 1 1 calc GR .
C31 C 0.8705(10) 1.0522(6) -0.0924(6) 0.106(2) Uani 1 1 d . U
H31A H 0.872985 1.014670 -0.133308 0.128 Uiso 1 1 calc R .
H31B H 0.947975 1.068652 -0.074767 0.128 Uiso 1 1 calc R .
C17 C 0.5012(8) 0.7058(5) 0.1400(5) 0.097(2) Uani 1 1 d . U
H17A H 0.546446 0.663438 0.162494 0.146 Uiso 1 1 calc GR .
H17B H 0.434856 0.711939 0.166000 0.146 Uiso 1 1 calc GR .
H17C H 0.545571 0.752617 0.144874 0.146 Uiso 1 1 calc GR .
C18 C 0.3783(8) 0.6224(5) 0.0477(6) 0.102(3) Uani 1 1 d . U
H18A H 0.356876 0.612307 -0.005911 0.153 Uiso 1 1 calc GR .
H18B H 0.311735 0.636498 0.070967 0.153 Uiso 1 1 calc GR .
H18C H 0.412032 0.576704 0.072211 0.153 Uiso 1 1 calc GR .
C32 C 0.8012(8) 1.1187(6) -0.1202(6) 0.109(2) Uani 1 1 d . U
H32A H 0.845831 1.166040 -0.113054 0.131 Uiso 1 1 calc R .
H32B H 0.774844 1.112878 -0.174483 0.131 Uiso 1 1 calc R .
C28 C 0.8340(9) 1.2543(6) 0.1269(7) 0.114(2) Uani 1 1 d . U
H28A H 0.833153 1.277792 0.076626 0.136 Uiso 1 1 calc R .
H28B H 0.905518 1.267811 0.157458 0.136 Uiso 1 1 calc R .
C27 C 0.7393(8) 1.2837(6) 0.1636(7) 0.107(2) Uani 1 1 d . U
H27A H 0.765535 1.301929 0.215068 0.128 Uiso 1 1 calc R .
H27B H 0.702033 1.326296 0.134214 0.128 Uiso 1 1 calc R .
C24 C 0.3669(12) 1.0416(7) 0.3307(7) 0.148(4) Uani 1 1 d . U
H24A H 0.298321 1.033873 0.295980 0.222 Uiso 1 1 calc GR .
H24B H 0.368833 1.093879 0.349771 0.222 Uiso 1 1 calc GR .
H24C H 0.368534 1.006015 0.372828 0.222 Uiso 1 1 calc GR .
C25 C 0.5153(13) 0.9189(8) 0.2820(8) 0.153(4) Uani 1 1 d . U
H25A H 0.442461 0.893415 0.274131 0.229 Uiso 1 1 calc GR .
H25B H 0.554475 0.904498 0.331210 0.229 Uiso 1 1 calc GR .
H25C H 0.559970 0.903754 0.242426 0.229 Uiso 1 1 calc GR .
C23 C 0.6185(14) 1.0680(9) 0.3313(8) 0.174(5) Uani 1 1 d . U
H23A H 0.643400 1.037197 0.375831 0.261 Uiso 1 1 calc GR .
H23B H 0.600209 1.119371 0.347000 0.261 Uiso 1 1 calc GR .
H23C H 0.678437 1.070689 0.299083 0.261 Uiso 1 1 calc GR .
C2 C 0.7812(5) 0.8215(3) 0.1120(3) 0.0484(11) Uani 1 1 d . U
H2 H 0.784629 0.770170 0.096052 0.058 Uiso 1 1 calc R .

loop_
_atom_site_aniso_label
_atom_site_aniso_U_11
_atom_site_aniso_U_22
_atom_site_aniso_U_33
_atom_site_aniso_U_23
_atom_site_aniso_U_13
_atom_site_aniso_U_12
Er1 0.03537(15) 0.03336(13) 0.04828(16) -0.00816(10) 0.00956(10) 0.00002(10)
N2 0.042(2) 0.0244(19) 0.059(3) -0.0022(18) 0.006(2) 0.0023(17)
C10 0.052(2) 0.032(2) 0.063(2) -0.005(2) 0.005(2) 0.0018(19)
C15 0.057(3) 0.040(2) 0.067(3) -0.010(2) 0.004(2) 0.007(2)
C11 0.064(3) 0.037(2) 0.075(3) 0.003(2) 0.010(2) 0.002(2)
C14 0.066(3) 0.046(3) 0.079(3) -0.009(2) 0.008(3) 0.012(2)
C13 0.078(3) 0.043(3) 0.088(3) -0.006(3) 0.003(3) 0.012(3)
C12 0.083(3) 0.040(3) 0.088(3) 0.001(3) 0.008(3) 0.002(3)
Si1 0.0994(18) 0.1027(17) 0.0675(14) 0.0251(13) 0.0297(13) 0.0231(15)
O1 0.042(2) 0.0272(17) 0.055(2) -0.0065(15) 0.0052(17) 0.0041(14)
O3 0.054(3) 0.050(2) 0.067(3) -0.002(2) 0.024(2) 0.0012(19)
N1 0.043(3) 0.048(3) 0.052(3) -0.011(2) 0.003(2) 0.002(2)
O2 0.045(2) 0.058(3) 0.101(3) -0.038(2) 0.019(2) -0.013(2)
C22 0.081(4) 0.064(4) 0.069(4) -0.001(3) 0.025(3) 0.006(3)
C3 0.042(2) 0.052(2) 0.048(2) 0.005(2) 0.009(2) 0.001(2)
C8 0.047(2) 0.052(2) 0.048(2) -0.005(2) 0.003(2) 0.002(2)
C9 0.036(2) 0.0314(19) 0.049(2) 0.0029(18) 0.0095(18) 0.0025(17)
C1 0.041(2) 0.038(2) 0.051(2) 0.0002(19) 0.0100(19) 0.0009(18)
C4 0.048(3) 0.060(3) 0.055(3) 0.009(2) 0.005(2) 0.001(2)
C26 0.084(4) 0.065(3) 0.108(4) -0.041(3) 0.037(3) -0.018(3)
C30 0.065(3) 0.074(3) 0.092(4) 0.003(3) 0.043(3) 0.014(3)
C29 0.071(3) 0.077(3) 0.117(4) -0.026(3) 0.032(3) -0.012(3)
C7 0.066(3) 0.063(3) 0.072(3) -0.017(3) -0.004(3) -0.001(3)
C19 0.054(3) 0.046(2) 0.068(3) -0.002(2) 0.016(2) 0.007(2)
C5 0.057(3) 0.076(3) 0.059(3) 0.003(3) -0.008(3) 0.004(3)
C33 0.076(4) 0.082(4) 0.105(4) 0.021(3) 0.043(3) 0.008(3)
C6 0.070(3) 0.080(3) 0.069(3) -0.014(3) -0.008(3) 0.005(3)
C16 0.078(3) 0.046(3) 0.089(3) 0.008(3) 0.018(3) -0.002(3)
C20 0.064(4) 0.078(4) 0.104(5) -0.004(4) 0.020(4) 0.000(3)
C21 0.088(5) 0.075(4) 0.090(5) 0.000(4) 0.026(4) 0.006(4)
C31 0.100(4) 0.110(5) 0.120(5) 0.024(4) 0.057(4) 0.022(4)
C17 0.115(5) 0.081(5) 0.104(5) -0.005(4) 0.040(5) -0.011(4)
C18 0.103(6) 0.080(5) 0.127(6) 0.017(5) 0.027(5) -0.016(5)
C32 0.097(5) 0.115(5) 0.123(5) 0.036(4) 0.049(4) 0.019(4)
C28 0.099(5) 0.094(4) 0.157(5) -0.040(4) 0.055(4) -0.025(4)
C27 0.100(5) 0.086(4) 0.143(5) -0.040(4) 0.053(4) -0.017(4)
C24 0.170(9) 0.179(9) 0.108(7) 0.045(6) 0.072(6) 0.028(7)
C25 0.182(9) 0.137(8) 0.142(8) 0.053(7) 0.033(7) 0.030(8)
C23 0.185(10) 0.217(10) 0.117(8) 0.019(8) 0.011(8) -0.021(9)
C2 0.046(2) 0.044(2) 0.055(2) 0.004(2) 0.007(2) 0.0018(19)

loop_
_atom_type_symbol
_atom_type_description
_atom_type_scat_dispersion_real
_atom_type_scat_dispersion_imag
_atom_type_scat_source
C C 0.0033 0.0016 'International Tables Vol C Tables 4.2.6.8 and 6.1.1.4'
H H 0.0000 0.0000 'International Tables Vol C Tables 4.2.6.8 and 6.1.1.4'
Er Er -0.2586 4.9576 'International Tables Vol C Tables 4.2.6.8 and 6.1.1.4'
N N 0.0061 0.0033 'International Tables Vol C Tables 4.2.6.8 and 6.1.1.4'
O O 0.0106 0.0060 'International Tables Vol C Tables 4.2.6.8 and 6.1.1.4'
Si Si 0.0817 0.0704 'International Tables Vol C Tables 4.2.6.8 and 6.1.1.4'

loop_
_geom_angle_atom_site_label_1
_geom_angle_atom_site_label_2
_geom_angle_atom_site_label_3
_geom_angle
_geom_angle_site_symmetry_1
_geom_angle_site_symmetry_3
O1 Er1 Er1 32.86(8) 3_675 3_675
O1 Er1 Er1 32.81(9) . 3_675
O1 Er1 O1 65.68(14) 3_675 .
O1 Er1 O3 87.61(14) . .
O1 Er1 O3 82.11(15) 3_675 .
O1 Er1 N1 132.33(14) 3_675 .
O1 Er1 N1 68.61(15) . .
O1 Er1 O2 120.47(16) 3_675 .
O1 Er1 O2 161.85(14) . .
O1 Er1 C22 99.0(2) 3_675 .
O1 Er1 C22 102.5(2) . .
O3 Er1 Er1 83.89(11) . 3_675
N1 Er1 Er1 100.56(11) . 3_675
N1 Er1 O3 83.23(16) . .
N1 Er1 O2 99.68(18) . .
N1 Er1 C22 103.3(2) . .
O2 Er1 Er1 150.16(14) . 3_675
O2 Er1 O3 76.98(15) . .
O2 Er1 C22 93.6(2) . .
C22 Er1 Er1 102.8(2) . 3_675
C22 Er1 O3 169.4(2) . .
C9 N2 C10 123.4(5) . .
C15 C10 N2 122.0(5) . .
C15 C10 C11 120.1(5) . .
C11 C10 N2 117.6(5) . .
C10 C15 C14 119.0(6) . .
C10 C15 C19 122.3(5) . .
C14 C15 C19 118.7(6) . .
C10 C11 C16 121.0(5) . .
C12 C11 C10 118.4(6) . .
C12 C11 C16 120.6(6) . .
C15 C14 H14 119.7 . .
C13 C14 C15 120.7(7) . .
C13 C14 H14 119.7 . .
C14 C13 H13 119.6 . .
C14 C13 C12 120.9(6) . .
C12 C13 H13 119.6 . .
C11 C12 H12 119.6 . .
C13 C12 C11 120.9(7) . .
C13 C12 H12 119.6 . .
C22 Si1 C24 114.2(5) . .
C22 Si1 C25 109.7(5) . .
C25 Si1 C24 104.9(6) . .
C23 Si1 C22 110.7(6) . .
C23 Si1 C24 109.7(7) . .
C23 Si1 C25 107.4(7) . .
Er1 O1 Er1 114.32(14) 3_675 .
C9 O1 Er1 117.5(3) . 3_675
C9 O1 Er1 124.9(3) . .
C30 O3 Er1 128.2(4) . .
C30 O3 C33 108.9(5) . .
C33 O3 Er1 122.4(4) . .
C8 N1 Er1 138.0(4) . .
C1 N1 Er1 118.2(4) . .
C1 N1 C8 103.7(5) . .
C26 O2 Er1 121.7(4) . .
C29 O2 Er1 131.3(4) . .
C29 O2 C26 106.7(5) . .
Er1 C22 H22A 104.3 . .
Er1 C22 H22B 104.3 . .
Si1 C22 Er1 131.9(4) . .
Si1 C22 H22A 104.3 . .
Si1 C22 H22B 104.3 . .
H22A C22 H22B 105.6 . .
C4 C3 C8 119.5(6) . .
C2 C3 C8 106.0(5) . .
C2 C3 C4 134.4(6) . .
N1 C8 C3 111.2(5) . .
N1 C8 C7 128.4(6) . .
C7 C8 C3 120.4(6) . .
N2 C9 O1 116.9(5) . .
N2 C9 C1 131.0(5) . .
O1 C9 C1 112.1(4) . .
N1 C1 C9 115.7(5) . .
C2 C1 N1 112.8(5) . .
C2 C1 C9 131.6(5) . .
C3 C4 H4 120.6 . .
C5 C4 C3 118.8(6) . .
C5 C4 H4 120.6 . .
O2 C26 H26A 110.2 . .
O2 C26 H26B 110.2 . .
H26A C26 H26B 108.5 . .
C27 C26 O2 107.6(6) . .
C27 C26 H26A 110.2 . .
C27 C26 H26B 110.2 . .
O3 C30 H30A 110.2 . .
O3 C30 H30B 110.2 . .
O3 C30 C31 107.7(7) . .
H30A C30 H30B 108.5 . .
C31 C30 H30A 110.2 . .
C31 C30 H30B 110.2 . .
O2 C29 H29A 110.4 . .
O2 C29 H29B 110.4 . .
H29A C29 H29B 108.6 . .
C28 C29 O2 106.7(7) . .
C28 C29 H29A 110.4 . .
C28 C29 H29B 110.4 . .
C8 C7 H7 121.0 . .
C6 C7 C8 118.0(7) . .
C6 C7 H7 121.0 . .
C15 C19 H19 107.4 . .
C20 C19 C15 112.8(6) . .
C20 C19 H19 107.4 . .
C21 C19 C15 111.4(6) . .
C21 C19 H19 107.4 . .
C21 C19 C20 110.1(6) . .
C4 C5 H5 119.5 . .
C4 C5 C6 121.0(6) . .
C6 C5 H5 119.5 . .
O3 C33 H33A 110.3 . .
O3 C33 H33B 110.3 . .
H33A C33 H33B 108.5 . .
C32 C33 O3 107.1(7) . .
C32 C33 H33A 110.3 . .
C32 C33 H33B 110.3 . .
C7 C6 C5 122.4(7) . .
C7 C6 H6 118.8 . .
C5 C6 H6 118.8 . .
C11 C16 H16 106.6 . .
C11 C16 C18 114.7(6) . .
C17 C16 C11 111.0(7) . .
C17 C16 H16 106.6 . .
C17 C16 C18 110.8(7) . .
C18 C16 H16 106.6 . .
C19 C20 H20A 109.5 . .
C19 C20 H20B 109.5 . .
C19 C20 H20C 109.5 . .
H20A C20 H20B 109.5 . .
H20A C20 H20C 109.5 . .
H20B C20 H20C 109.5 . .
C19 C21 H21A 109.5 . .
C19 C21 H21B 109.5 . .
C19 C21 H21C 109.5 . .
H21A C21 H21B 109.5 . .
H21A C21 H21C 109.5 . .
H21B C21 H21C 109.5 . .
C30 C31 H31A 110.2 . .
C30 C31 H31B 110.2 . .
C30 C31 C32 107.7(8) . .
H31A C31 H31B 108.5 . .
C32 C31 H31A 110.2 . .
C32 C31 H31B 110.2 . .
C16 C17 H17A 109.5 . .
C16 C17 H17B 109.5 . .
C16 C17 H17C 109.5 . .
H17A C17 H17B 109.5 . .
H17A C17 H17C 109.5 . .
H17B C17 H17C 109.5 . .
C16 C18 H18A 109.5 . .
C16 C18 H18B 109.5 . .
C16 C18 H18C 109.5 . .
H18A C18 H18B 109.5 . .
H18A C18 H18C 109.5 . .
H18B C18 H18C 109.5 . .
C33 C32 C31 107.5(8) . .
C33 C32 H32A 110.2 . .
C33 C32 H32B 110.2 . .
C31 C32 H32A 110.2 . .
C31 C32 H32B 110.2 . .
H32A C32 H32B 108.5 . .
C29 C28 H28A 109.7 . .
C29 C28 H28B 109.7 . .
C29 C28 C27 109.8(8) . .
H28A C28 H28B 108.2 . .
C27 C28 H28A 109.7 . .
C27 C28 H28B 109.7 . .
C26 C27 C28 105.7(7) . .
C26 C27 H27A 110.6 . .
C26 C27 H27B 110.6 . .
C28 C27 H27A 110.6 . .
C28 C27 H27B 110.6 . .
H27A C27 H27B 108.7 . .
Si1 C24 H24A 109.5 . .
Si1 C24 H24B 109.5 . .
Si1 C24 H24C 109.5 . .
H24A C24 H24B 109.5 . .
H24A C24 H24C 109.5 . .
H24B C24 H24C 109.5 . .
Si1 C25 H25A 109.5 . .
Si1 C25 H25B 109.5 . .
Si1 C25 H25C 109.5 . .
H25A C25 H25B 109.5 . .
H25A C25 H25C 109.5 . .
H25B C25 H25C 109.5 . .
Si1 C23 H23A 109.5 . .
Si1 C23 H23B 109.5 . .
Si1 C23 H23C 109.5 . .
H23A C23 H23B 109.5 . .
H23A C23 H23C 109.5 . .
H23B C23 H23C 109.5 . .
C3 C2 H2 126.9 . .
C1 C2 C3 106.2(5) . .
C1 C2 H2 126.9 . .

loop_
_geom_bond_atom_site_label_1
_geom_bond_atom_site_label_2
_geom_bond_distance
_geom_bond_site_symmetry_2
Er1 Er1 3.7935(5) 3_675
Er1 O1 2.256(4) 3_675
Er1 O1 2.259(3) .
Er1 O3 2.454(4) .
Er1 N1 2.331(5) .
Er1 O2 2.347(4) .
Er1 C22 2.367(7) .
N2 C10 1.422(6) .
N2 C9 1.283(6) .
C10 C15 1.390(9) .
C10 C11 1.416(8) .
C15 C14 1.398(8) .
C15 C19 1.522(9) .
C11 C12 1.393(9) .
C11 C16 1.511(10) .
C14 H14 0.9300 .
C14 C13 1.363(10) .
C13 H13 0.9300 .
C13 C12 1.365(10) .
C12 H12 0.9300 .
Si1 C22 1.823(8) .
Si1 C24 1.873(12) .
Si1 C25 1.835(13) .
Si1 C23 1.798(15) .
O1 C9 1.330(6) .
O3 C30 1.423(8) .
O3 C33 1.440(9) .
N1 C8 1.384(8) .
N1 C1 1.384(7) .
O2 C26 1.449(8) .
O2 C29 1.445(8) .
C22 H22A 0.9700 .
C22 H22B 0.9700 .
C3 C8 1.413(8) .
C3 C4 1.407(8) .
C3 C2 1.400(8) .
C8 C7 1.397(9) .
C9 C1 1.487(7) .
C1 C2 1.379(8) .
C4 H4 0.9300 .
C4 C5 1.364(9) .
C26 H26A 0.9700 .
C26 H26B 0.9700 .
C26 C27 1.443(11) .
C30 H30A 0.9700 .
C30 H30B 0.9700 .
C30 C31 1.437(11) .
C29 H29A 0.9700 .
C29 H29B 0.9700 .
C29 C28 1.386(11) .
C7 H7 0.9300 .
C7 C6 1.364(10) .
C19 H19 0.9800 .
C19 C20 1.513(9) .
C19 C21 1.504(10) .
C5 H5 0.9300 .
C5 C6 1.382(9) .
C33 H33A 0.9700 .
C33 H33B 0.9700 .
C33 C32 1.439(11) .
C6 H6 0.9300 .
C16 H16 0.9800 .
C16 C17 1.488(12) .
C16 C18 1.539(10) .
C20 H20A 0.9600 .
C20 H20B 0.9600 .
C20 H20C 0.9600 .
C21 H21A 0.9600 .
C21 H21B 0.9600 .
C21 H21C 0.9600 .
C31 H31A 0.9700 .
C31 H31B 0.9700 .
C31 C32 1.456(12) .
C17 H17A 0.9600 .
C17 H17B 0.9600 .
C17 H17C 0.9600 .
C18 H18A 0.9600 .
C18 H18B 0.9600 .
C18 H18C 0.9600 .
C32 H32A 0.9700 .
C32 H32B 0.9700 .
C28 H28A 0.9700 .
C28 H28B 0.9700 .
C28 C27 1.449(12) .
C27 H27A 0.9700 .
C27 H27B 0.9700 .
C24 H24A 0.9600 .
C24 H24B 0.9600 .
C24 H24C 0.9600 .
C25 H25A 0.9600 .
C25 H25B 0.9600 .
C25 H25C 0.9600 .
C23 H23A 0.9600 .
C23 H23B 0.9600 .
C23 H23C 0.9600 .
C2 H2 0.9300 .
